data_4088217
loop_
_publ_author_name
'Kinzhalov, Mikhail A.'
'Timofeeva, Svetlana A.'
'Luzyanin, Konstantin V.'
'Boyarskiy, Vadim P.'
'Yakimanskiy, Anton A.'
'Haukka, Matti'
'Kukushkin, Vadim Yu.'

_publ_section_title
;
 Palladium(II)-Mediated Addition of Benzenediamines to Isocyanides:
 Generation of Three Types of Diaminocarbene Ligands Depending on the
 Isomeric Structure of the Nucleophile
;
_journal_issue 2
_journal_name_full Organometallics
_journal_page_first 218
_journal_paper_doi 10.1021/acs.organomet.5b00936
_journal_volume 35
_journal_year 2016
_chemical_formula_moiety 'C24 H24 Cl4 N4 Pd, 3(C2 H3 N)'
_chemical_formula_sum 'C30 H33 Cl4 N7 Pd'
_chemical_formula_weight 739.83
_space_group_IT_number 2
_space_group_name_Hall '-P 1'
_space_group_name_H-M_alt 'P -1'
_symmetry_cell_setting triclinic
_symmetry_space_group_name_Hall '-P 1'
_symmetry_space_group_name_H-M 'P -1'
_atom_sites_solution_hydrogens geom
_atom_sites_solution_primary direct
_atom_sites_solution_secondary difmap
_audit_creation_method SHELXL-97
_cell_angle_alpha 92.557(4)
_cell_angle_beta 96.674(4)
_cell_angle_gamma 99.141(4)
_cell_formula_units_Z 4
_cell_length_a 11.6073(11)
_cell_length_b 14.5694(14)
_cell_length_c 20.3773(19)
_cell_measurement_reflns_used 9129
_cell_measurement_temperature 120(2)
_cell_measurement_theta_max 26.58
_cell_measurement_theta_min 2.39
_cell_volume 3372.2(6)
_computing_cell_refinement 'SAINT (Bruker AXS, 2009)'
_computing_data_collection 'APEX2 (Bruker AXS, 2010)'
_computing_data_reduction 'SAINT (Bruker AXS, 2009)'
_computing_molecular_graphics 'CrystaMaker (CrystalMaker Software ltd., 2011)'
_computing_publication_material 'SHELXL-97 (Sheldrick, 2008)'
_computing_structure_refinement 'SHELXL-97 (Sheldrick, 2008)'
_computing_structure_solution 'SHELXS-97 (Sheldrick, 2008)'
_diffrn_ambient_temperature 120(2)
_diffrn_detector_area_resol_mean 16
_diffrn_measured_fraction_theta_full 0.989
_diffrn_measured_fraction_theta_max 0.989
_diffrn_measurement_device '62mm x 62mm CCD camera on \k-goniostat'
_diffrn_measurement_device_type 'Bruker KAPPA APEX II DUO CCD'
_diffrn_measurement_method '\f scans and \w scans with \k offset'
_diffrn_radiation_monochromator 'curved graphite crystal'
_diffrn_radiation_source 'fine-focus sealed tube'
_diffrn_radiation_type MoK\a
_diffrn_radiation_wavelength 0.71073
_diffrn_reflns_av_R_equivalents 0.0331
_diffrn_reflns_av_sigmaI/netI 0.0418
_diffrn_reflns_limit_h_max 13
_diffrn_reflns_limit_h_min -11
_diffrn_reflns_limit_k_max 17
_diffrn_reflns_limit_k_min -17
_diffrn_reflns_limit_l_max 24
_diffrn_reflns_limit_l_min -24
_diffrn_reflns_number 41573
_diffrn_reflns_theta_full 25.25
_diffrn_reflns_theta_max 25.25
_diffrn_reflns_theta_min 1.69
_exptl_absorpt_coefficient_mu 0.898
_exptl_absorpt_correction_T_max 0.9076
_exptl_absorpt_correction_T_min 0.7806
_exptl_absorpt_correction_type multi-scan
_exptl_absorpt_process_details 'SADABS (Sheldrick, 2008)'
_exptl_crystal_colour colourless
_exptl_crystal_density_diffrn 1.457
_exptl_crystal_density_method 'not measured'
_exptl_crystal_description block
_exptl_crystal_F_000 1504
_exptl_crystal_size_max 0.29
_exptl_crystal_size_mid 0.18
_exptl_crystal_size_min 0.11
_refine_diff_density_max 3.106
_refine_diff_density_min -1.273
_refine_diff_density_rms 0.144
_refine_ls_extinction_method none
_refine_ls_goodness_of_fit_ref 1.171
_refine_ls_hydrogen_treatment constr
_refine_ls_matrix_type full
_refine_ls_number_parameters 803
_refine_ls_number_reflns 12081
_refine_ls_number_restraints 184
_refine_ls_restrained_S_all 1.189
_refine_ls_R_factor_all 0.0906
_refine_ls_R_factor_gt 0.0755
_refine_ls_shift/su_max 0.001
_refine_ls_shift/su_mean 0.000
_refine_ls_structure_factor_coef Fsqd
_refine_ls_weighting_details 'calc w=1/[\s^2^(Fo^2^)+(0.0245P)^2^+41.4871P] where P=(Fo^2^+2Fc^2^)/3'
_refine_ls_weighting_scheme calc
_refine_ls_wR_factor_gt 0.1579
_refine_ls_wR_factor_ref 0.1641
_reflns_number_gt 10058
_reflns_number_total 12081
_reflns_threshold_expression >2sigma(I)
_cod_data_source_file om5b00936_si_005.cif
_cod_data_source_block km338c
_cod_database_code 4088217

loop_
_symmetry_equiv_pos_as_xyz
'x, y, z'
'-x, -y, -z'

loop_
_atom_site_label
_atom_site_type_symbol
_atom_site_fract_x
_atom_site_fract_y
_atom_site_fract_z
_atom_site_U_iso_or_equiv
_atom_site_adp_type
_atom_site_occupancy
_atom_site_symmetry_multiplicity
_atom_site_calc_flag
_atom_site_refinement_flags
_atom_site_disorder_assembly
_atom_site_disorder_group
Pd1 Pd 0.59816(5) 0.07177(4) 0.43952(3) 0.01728(14) Uani 1 1 d . . .
Pd1B Pd 0.33814(5) 0.42794(4) 0.99870(3) 0.01609(14) Uani 1 1 d . . .
Cl1 Cl 0.43234(17) -0.01202(13) 0.37029(9) 0.0282(4) Uani 1 1 d . . .
Cl1B Cl 0.34082(18) 0.56518(13) 0.94036(9) 0.0290(4) Uani 1 1 d . . .
Cl2 Cl 0.70207(16) -0.05609(12) 0.44385(9) 0.0231(4) Uani 1 1 d . . .
Cl2B Cl 0.32618(17) 0.50863(14) 1.10108(9) 0.0296(4) Uani 1 1 d . . .
Cl3 Cl 0.7172(3) 0.2496(3) 0.67418(19) 0.0368(10) Uani 0.784(10) 1 d PU A 1
Cl3A Cl 0.9961(15) 0.1116(11) 0.5083(8) 0.036(4) Uani 0.216(10) 1 d PU A 2
C8C C 0.550(2) 0.159(2) 1.0636(11) 0.0569(10) Uani 0.441(6) 1 d PDU B 6
H8CA H 0.5000 0.1296 1.0237 0.085 Uiso 0.441(6) 1 calc PR B 6
H8CB H 0.6175 0.1274 1.0728 0.085 Uiso 0.441(6) 1 calc PR B 6
H8CC H 0.5769 0.2249 1.0568 0.085 Uiso 0.441(6) 1 calc PR B 6
Cl4 Cl 0.5671(3) 0.3563(3) 0.55230(19) 0.0269(10) Uani 0.736(10) 1 d PDU C 3
C24C C 0.473(4) 0.168(2) 0.8516(18) 0.0511(14) Uani 0.308(11) 1 d PDU D 8
H24A H 0.4759 0.1949 0.8969 0.077 Uiso 0.308(11) 1 calc PR D 8
H24B H 0.5463 0.1447 0.8468 0.077 Uiso 0.308(11) 1 calc PR D 8
H24C H 0.4065 0.1169 0.8424 0.077 Uiso 0.308(11) 1 calc PR D 8
N1 N 0.7596(6) 0.1361(4) 0.5574(3) 0.0226(14) Uani 1 1 d . . .
H1 H 0.7113 0.0954 0.5761 0.027 Uiso 1 1 calc R . .
N1B N 0.4225(6) 0.2974(4) 1.0857(3) 0.0330(17) Uani 1 1 d . . .
H1B H 0.4873 0.3386 1.0880 0.040 Uiso 1 1 calc R . .
N2 N 0.7921(5) 0.2220(4) 0.4683(3) 0.0191(13) Uani 1 1 d . . .
H2 H 0.8466 0.2592 0.4950 0.023 Uiso 1 1 calc R . .
N2B N 0.2375(6) 0.2453(4) 1.0344(3) 0.0260(15) Uani 1 1 d . . .
H2B H 0.2384 0.1945 1.0561 0.031 Uiso 1 1 calc R . .
N3 N 0.5674(5) 0.2561(4) 0.4020(3) 0.0211(13) Uani 1 1 d . . .
H3 H 0.5297 0.3040 0.3996 0.025 Uiso 1 1 calc R . .
N3B N 0.2423(5) 0.2868(4) 0.8951(3) 0.0186(13) Uani 1 1 d . . .
H3B H 0.2455 0.2507 0.8598 0.022 Uiso 1 1 calc R . .
N4 N 0.4340(5) 0.1913(4) 0.4673(3) 0.0202(13) Uani 1 1 d . . .
H4 H 0.4065 0.1423 0.4880 0.024 Uiso 1 1 calc R . .
N4B N 0.4241(5) 0.3631(4) 0.8805(3) 0.0251(14) Uani 1 1 d . . .
H4B H 0.4885 0.4010 0.8975 0.030 Uiso 1 1 calc R . .
N5 N 1.0491(7) 0.6083(5) 0.4689(4) 0.043(2) Uani 1 1 d . . .
N6 N 0.4619(7) 0.4197(5) 0.3521(4) 0.0374(18) Uani 1 1 d . . .
N7 N 0.0188(9) 0.5146(6) 0.2114(4) 0.060(3) Uani 1 1 d . . .
N8 N 0.8188(7) 0.8691(5) 0.2116(4) 0.0409(19) Uani 1 1 d . . .
N9 N 0.1568(10) 0.0600(8) 0.1021(6) 0.082(3) Uani 1 1 d U . .
N10 N 0.1439(14) -0.0993(10) 0.8496(7) 0.113(5) Uani 1 1 d U . .
C1 C 0.7297(6) 0.1515(5) 0.4941(3) 0.0191(15) Uani 1 1 d . . .
C1A C 0.4240(7) 0.3189(6) 0.8161(4) 0.033(2) Uani 1 1 d U D .
C1B C 0.3333(7) 0.3112(5) 1.0435(3) 0.0238(16) Uani 1 1 d . . .
C2 C 0.8670(8) 0.1823(5) 0.5978(4) 0.0267(18) Uani 1 1 d . A .
C2B C 0.4248(8) 0.2211(6) 1.1286(5) 0.043(3) Uani 1 1 d D B .
C3 C 0.8555(8) 0.2374(5) 0.6539(4) 0.032(2) Uani 1 1 d D . .
C3B C 0.4867(8) 0.1534(8) 1.1154(6) 0.059(3) Uani 1 1 d D . .
C4 C 0.9572(9) 0.2823(6) 0.6935(4) 0.041(2) Uani 1 1 d . A .
H4A H 0.9510 0.3210 0.7312 0.049 Uiso 1 1 calc R . .
C4B C 0.5022(10) 0.0819(8) 1.1599(8) 0.079(5) Uani 1 1 d D B .
H4BA H 0.5468 0.0346 1.1506 0.095 Uiso 1 1 calc R . .
C5 C 1.0646(9) 0.2709(7) 0.6780(5) 0.049(3) Uani 1 1 d . . .
H5 H 1.1331 0.3021 0.7050 0.059 Uiso 1 1 calc R A .
C5B C 0.4498(11) 0.0851(11) 1.2165(7) 0.078(5) Uani 1 1 d D . .
H5B H 0.4598 0.0396 1.2477 0.094 Uiso 1 1 calc R B .
C6 C 1.0761(9) 0.2151(6) 0.6241(5) 0.044(2) Uani 1 1 d . A .
H6 H 1.1521 0.2061 0.6150 0.053 Uiso 1 1 calc R . .
C6B C 0.3849(13) 0.1502(8) 1.2293(6) 0.073(4) Uani 1 1 d D B .
H6B H 0.3449 0.1486 1.2674 0.088 Uiso 1 1 calc R . .
C7 C 0.9765(8) 0.1714(6) 0.5824(4) 0.035(2) Uani 1 1 d D . .
C7B C 0.3769(9) 0.2202(6) 1.1858(5) 0.063(4) Uani 1 1 d D . .
C8 C 0.9877(17) 0.1076(13) 0.5289(8) 0.039(5) Uani 0.784(10) 1 d PDU A 1
H8A H 0.9900 0.1403 0.4880 0.059 Uiso 0.784(10) 1 calc PR A 1
H8B H 0.9202 0.0568 0.5236 0.059 Uiso 0.784(10) 1 calc PR A 1
H8C H 1.0604 0.0819 0.5387 0.059 Uiso 0.784(10) 1 calc PR A 1
C8A C 0.743(4) 0.234(5) 0.676(4) 0.0368(10) Uani 0.216(10) 1 d PDU A 2
H8AA H 0.7531 0.2641 0.7212 0.055 Uiso 0.216(10) 1 calc PR A 2
H8AB H 0.7058 0.1689 0.6773 0.055 Uiso 0.216(10) 1 calc PR A 2
H8AC H 0.6936 0.2666 0.6465 0.055 Uiso 0.216(10) 1 calc PR A 2
C8B C 0.3260(16) 0.2898(10) 1.2041(10) 0.0569(10) Uani 0.559(6) 1 d PDU B 5
H8BA H 0.3840 0.3366 1.2313 0.085 Uiso 0.559(6) 1 calc PR B 5
H8BB H 0.2624 0.2667 1.2298 0.085 Uiso 0.559(6) 1 calc PR B 5
H8BC H 0.2937 0.3180 1.1647 0.085 Uiso 0.559(6) 1 calc PR B 5
C9 C 0.7767(7) 0.2416(5) 0.4004(3) 0.0194(15) Uani 1 1 d . . .
C9B C 0.1346(7) 0.2532(5) 0.9917(4) 0.0234(16) Uani 1 1 d . . .
C10 C 0.8712(7) 0.2471(5) 0.3656(4) 0.0225(16) Uani 1 1 d . . .
H10 H 0.9430 0.2333 0.3870 0.027 Uiso 1 1 calc R . .
C10B C 0.0256(8) 0.2390(5) 1.0151(4) 0.034(2) Uani 1 1 d . . .
H10B H 0.0217 0.2265 1.0602 0.040 Uiso 1 1 calc R . .
C11 C 0.8669(7) 0.2719(5) 0.3005(4) 0.0217(16) Uani 1 1 d . . .
C11B C -0.0786(7) 0.2429(5) 0.9737(5) 0.039(2) Uani 1 1 d . . .
C12 C 0.9738(7) 0.2790(6) 0.2650(4) 0.035(2) Uani 1 1 d . . .
H12D H 0.9926 0.3422 0.2504 0.053 Uiso 1 1 calc R . .
H12E H 0.9584 0.2342 0.2265 0.053 Uiso 1 1 calc R . .
H12F H 1.0404 0.2653 0.2950 0.053 Uiso 1 1 calc R . .
C12B C -0.1954(9) 0.2290(8) 1.0015(5) 0.052(3) Uani 1 1 d . . .
H12A H -0.2473 0.1750 0.9779 0.078 Uiso 1 1 calc R . .
H12B H -0.2320 0.2847 0.9958 0.078 Uiso 1 1 calc R . .
H12C H -0.1823 0.2182 1.0487 0.078 Uiso 1 1 calc R . .
C13 C 0.7588(7) 0.2901(5) 0.2689(3) 0.0208(16) Uani 1 1 d . . .
C13B C -0.0743(7) 0.2602(6) 0.9085(5) 0.037(2) Uani 1 1 d . . .
C14 C 0.7477(7) 0.3158(6) 0.1979(4) 0.0285(18) Uani 1 1 d . . .
H14D H 0.8056 0.3712 0.1933 0.043 Uiso 1 1 calc R . .
H14E H 0.6683 0.3291 0.1848 0.043 Uiso 1 1 calc R . .
H14F H 0.7619 0.2640 0.1693 0.043 Uiso 1 1 calc R . .
C14B C -0.1862(8) 0.2652(8) 0.8619(5) 0.051(3) Uani 1 1 d . . .
H14A H -0.2417 0.2070 0.8620 0.076 Uiso 1 1 calc R . .
H14B H -0.1664 0.2743 0.8170 0.076 Uiso 1 1 calc R . .
H14C H -0.2223 0.3175 0.8771 0.076 Uiso 1 1 calc R . .
C15 C 0.6631(6) 0.2834(5) 0.3036(3) 0.0198(15) Uani 1 1 d . . .
H15 H 0.5905 0.2958 0.2821 0.024 Uiso 1 1 calc R . .
C15B C 0.0327(7) 0.2746(5) 0.8859(4) 0.0301(18) Uani 1 1 d . . .
H15B H 0.0357 0.2868 0.8407 0.036 Uiso 1 1 calc R . .
C16 C 0.6692(7) 0.2592(5) 0.3690(3) 0.0198(15) Uani 1 1 d . . .
C16B C 0.1378(6) 0.2723(5) 0.9259(3) 0.0176(15) Uani 1 1 d . . .
C17 C 0.5253(7) 0.1853(5) 0.4364(3) 0.0202(16) Uani 1 1 d . . .
C17B C 0.3366(6) 0.3517(5) 0.9162(4) 0.0187(15) Uani 1 1 d . . .
C18 C 0.3748(6) 0.2696(5) 0.4708(4) 0.0198(15) Uani 1 1 d . C .
C19 C 0.4266(6) 0.3500(5) 0.5099(4) 0.0224(16) Uani 1 1 d D . .
C19B C 0.4599(9) 0.2337(7) 0.8090(5) 0.053(3) Uani 1 1 d DU . .
C20 C 0.3676(7) 0.4248(5) 0.5152(4) 0.0253(17) Uani 1 1 d . C .
H20 H 0.4032 0.4793 0.5419 0.030 Uiso 1 1 calc R . .
C20B C 0.4672(11) 0.1914(8) 0.7495(6) 0.064(3) Uani 1 1 d U D .
H20B H 0.4959 0.1341 0.7461 0.077 Uiso 1 1 calc R . .
C21 C 0.2566(7) 0.4194(6) 0.4814(4) 0.0306(18) Uani 1 1 d . . .
H21 H 0.2159 0.4708 0.4842 0.037 Uiso 1 1 calc R C .
C21B C 0.4324(10) 0.2340(8) 0.6959(6) 0.065(3) Uani 1 1 d U . .
H21B H 0.4329 0.2038 0.6536 0.078 Uiso 1 1 calc R D .
C22 C 0.2045(7) 0.3401(6) 0.4436(4) 0.034(2) Uani 1 1 d . C .
H22 H 0.1273 0.3368 0.4212 0.040 Uiso 1 1 calc R . .
C22B C 0.3949(10) 0.3214(9) 0.6987(5) 0.062(3) Uani 1 1 d U D .
H22B H 0.3729 0.3500 0.6593 0.074 Uiso 1 1 calc R . .
C23 C 0.2626(7) 0.2648(5) 0.4375(4) 0.0262(17) Uani 1 1 d D . .
C23B C 0.3906(8) 0.3653(6) 0.7608(4) 0.044(2) Uani 1 1 d DU . .
Cl4A Cl 0.1966(14) 0.1711(11) 0.3828(6) 0.037(2) Uani 0.264(10) 1 d PDU C 4
Cl4C Cl 0.3318(11) 0.4679(8) 0.7664(7) 0.052(3) Uani 0.308(11) 1 d PDU D 8
C25 C 0.9886(8) 0.5627(5) 0.4283(4) 0.032(2) Uani 1 1 d . . .
C26 C 0.9078(10) 0.5039(6) 0.3778(4) 0.048(3) Uani 1 1 d . . .
H26A H 0.9450 0.4998 0.3372 0.072 Uiso 1 1 calc R . .
H26B H 0.8359 0.5308 0.3686 0.072 Uiso 1 1 calc R . .
H26C H 0.8882 0.4414 0.3935 0.072 Uiso 1 1 calc R . .
C27 C 0.3997(8) 0.4597(6) 0.3230(4) 0.0306(19) Uani 1 1 d . . .
C28 C 0.3207(10) 0.5113(7) 0.2849(5) 0.052(3) Uani 1 1 d . . .
H28A H 0.3341 0.5079 0.2383 0.079 Uiso 1 1 calc R . .
H28B H 0.3358 0.5766 0.3021 0.079 Uiso 1 1 calc R . .
H28C H 0.2391 0.4842 0.2887 0.079 Uiso 1 1 calc R . .
C29 C 0.0096(9) 0.5009(6) 0.1560(5) 0.040(2) Uani 1 1 d . . .
C30 C -0.0019(10) 0.4830(7) 0.0845(5) 0.051(3) Uani 1 1 d . . .
H30A H -0.0854 0.4692 0.0668 0.077 Uiso 1 1 calc R . .
H30B H 0.0361 0.4296 0.0740 0.077 Uiso 1 1 calc R . .
H30C H 0.0359 0.5380 0.0645 0.077 Uiso 1 1 calc R . .
C31 C 0.8087(10) 0.9292(7) 0.2459(4) 0.047(3) Uani 1 1 d . . .
C32 C 0.7982(17) 1.0079(8) 0.2912(6) 0.099(6) Uani 1 1 d . . .
H32A H 0.7634 1.0546 0.2661 0.148 Uiso 1 1 calc R . .
H32B H 0.8764 1.0357 0.3131 0.148 Uiso 1 1 calc R . .
H32C H 0.7479 0.9857 0.3246 0.148 Uiso 1 1 calc R . .
C33 C 0.1405(12) 0.0211(9) 0.1508(7) 0.075(4) Uani 1 1 d U . .
C34 C 0.1317(14) -0.0295(11) 0.2095(7) 0.097(5) Uani 1 1 d U . .
H34A H 0.0695 -0.0840 0.2002 0.146 Uiso 1 1 calc R . .
H34B H 0.1127 0.0110 0.2450 0.146 Uiso 1 1 calc R . .
H34C H 0.2068 -0.0499 0.2232 0.146 Uiso 1 1 calc R . .
C35 C 0.1680(14) -0.0420(10) 0.8918(7) 0.076(4) Uani 1 1 d U . .
C36 C 0.1902(18) 0.0275(12) 0.9457(9) 0.118(6) Uani 1 1 d U . .
H36A H 0.1246 0.0626 0.9444 0.177 Uiso 1 1 calc R . .
H36B H 0.2631 0.0702 0.9419 0.177 Uiso 1 1 calc R . .
H36C H 0.1980 -0.0026 0.9877 0.177 Uiso 1 1 calc R . .
C24 C 0.199(2) 0.1717(16) 0.3996(10) 0.037(2) Uani 0.736(10) 1 d PDU C 3
H24G H 0.2485 0.1509 0.3683 0.056 Uiso 0.736(10) 1 calc PR C 3
H24H H 0.1240 0.1818 0.3754 0.056 Uiso 0.736(10) 1 calc PR C 3
H24I H 0.1829 0.1240 0.4313 0.056 Uiso 0.736(10) 1 calc PR C 3
C24A C 0.540(3) 0.348(5) 0.558(3) 0.0269(10) Uani 0.264(10) 1 d PDU C 4
H24J H 0.5467 0.2838 0.5668 0.040 Uiso 0.264(10) 1 calc PR C 4
H24K H 0.5359 0.3835 0.5996 0.040 Uiso 0.264(10) 1 calc PR C 4
H24L H 0.6085 0.3768 0.5379 0.040 Uiso 0.264(10) 1 calc PR C 4
Cl4B Cl 0.4981(4) 0.1732(3) 0.8790(2) 0.0511(14) Uani 0.692(11) 1 d PDU D 7
C24B C 0.358(2) 0.4504(11) 0.7667(14) 0.052(3) Uani 0.692(11) 1 d PDU D 7
H24D H 0.2778 0.4434 0.7788 0.077 Uiso 0.692(11) 1 calc PR D 7
H24E H 0.3601 0.4797 0.7244 0.077 Uiso 0.692(11) 1 calc PR D 7
H24F H 0.4119 0.4896 0.8011 0.077 Uiso 0.692(11) 1 calc PR D 7
Cl3C Cl 0.2635(6) 0.2966(4) 1.2005(3) 0.0569(10) Uani 0.441(6) 1 d PDU B 6
Cl3B Cl 0.5430(5) 0.1445(4) 1.0386(3) 0.0569(10) Uani 0.559(6) 1 d PDU B 5

loop_
_atom_site_aniso_label
_atom_site_aniso_U_11
_atom_site_aniso_U_22
_atom_site_aniso_U_33
_atom_site_aniso_U_23
_atom_site_aniso_U_13
_atom_site_aniso_U_12
Pd1 0.0209(3) 0.0133(3) 0.0159(3) -0.0023(2) -0.0045(2) 0.0035(2)
Pd1B 0.0178(3) 0.0139(3) 0.0149(3) -0.0012(2) -0.0010(2) 0.0003(2)
Cl1 0.0248(10) 0.0307(10) 0.0242(9) -0.0076(8) -0.0065(8) -0.0003(8)
Cl1B 0.0369(11) 0.0188(9) 0.0296(10) 0.0061(7) -0.0017(8) 0.0020(8)
Cl2 0.0254(10) 0.0157(8) 0.0278(9) 0.0003(7) 0.0005(7) 0.0049(7)
Cl2B 0.0283(11) 0.0308(10) 0.0250(9) -0.0121(8) 0.0092(8) -0.0099(8)
Cl3 0.049(2) 0.0324(18) 0.0257(13) -0.0060(12) -0.0088(14) 0.0088(13)
Cl3A 0.031(5) 0.039(5) 0.040(6) 0.005(4) 0.004(4) 0.010(4)
C8C 0.0500(17) 0.0545(17) 0.073(2) 0.0126(16) 0.0244(17) 0.0139(15)
Cl4 0.0232(18) 0.0279(16) 0.0287(14) -0.0019(10) 0.0005(13) 0.0046(15)
C24C 0.042(2) 0.0419(19) 0.071(3) -0.0080(17) 0.0163(18) 0.0088(15)
N1 0.027(4) 0.015(3) 0.019(3) 0.000(2) -0.010(3) -0.005(3)
N1B 0.034(4) 0.022(3) 0.034(4) 0.012(3) -0.018(3) -0.010(3)
N2 0.019(3) 0.017(3) 0.017(3) -0.003(2) -0.007(2) -0.003(2)
N2B 0.035(4) 0.019(3) 0.020(3) 0.004(3) -0.001(3) -0.005(3)
N3 0.025(4) 0.018(3) 0.023(3) 0.004(2) 0.002(3) 0.012(3)
N3B 0.014(3) 0.024(3) 0.014(3) -0.004(2) 0.000(2) -0.003(2)
N4 0.018(3) 0.020(3) 0.025(3) 0.006(2) 0.005(3) 0.003(3)
N4B 0.016(3) 0.028(4) 0.028(3) -0.008(3) 0.007(3) -0.007(3)
N5 0.053(5) 0.025(4) 0.042(5) 0.008(3) -0.018(4) -0.006(4)
N6 0.055(5) 0.030(4) 0.032(4) 0.004(3) 0.011(4) 0.014(4)
N7 0.098(8) 0.035(5) 0.044(5) 0.000(4) 0.018(5) -0.006(5)
N8 0.056(5) 0.031(4) 0.031(4) -0.006(3) 0.001(4) 0.000(4)
N9 0.082(7) 0.074(6) 0.079(6) 0.016(5) -0.005(5) -0.011(5)
N10 0.142(9) 0.099(8) 0.095(7) -0.001(7) 0.015(7) 0.011(7)
C1 0.022(4) 0.017(4) 0.019(4) -0.001(3) 0.004(3) 0.006(3)
C1A 0.030(4) 0.030(4) 0.034(4) -0.012(3) 0.017(3) -0.014(3)
C1B 0.028(4) 0.023(4) 0.017(4) -0.001(3) 0.002(3) -0.003(3)
C2 0.043(5) 0.014(4) 0.019(4) 0.004(3) -0.011(3) 0.001(3)
C2B 0.037(5) 0.029(5) 0.050(6) 0.019(4) -0.024(4) -0.015(4)
C3 0.048(6) 0.021(4) 0.022(4) 0.004(3) -0.011(4) -0.004(4)
C3B 0.016(5) 0.065(7) 0.097(9) 0.048(7) 0.002(5) 0.001(5)
C4 0.064(7) 0.030(5) 0.019(4) 0.000(3) -0.016(4) -0.006(4)
C4B 0.031(6) 0.053(7) 0.148(14) 0.053(8) -0.011(7) -0.002(5)
C5 0.051(7) 0.038(5) 0.043(6) 0.010(4) -0.031(5) -0.013(5)
C5B 0.050(8) 0.092(11) 0.076(9) 0.052(8) -0.025(7) -0.025(7)
C6 0.042(6) 0.035(5) 0.047(6) 0.012(4) -0.022(4) 0.001(4)
C6B 0.101(11) 0.053(7) 0.042(6) 0.022(5) -0.028(7) -0.036(7)
C7 0.031(5) 0.028(4) 0.039(5) 0.006(4) -0.016(4) 0.001(4)
C7B 0.109(10) 0.033(5) 0.028(5) 0.007(4) -0.027(6) -0.021(6)
C8 0.036(6) 0.043(6) 0.038(6) 0.003(5) -0.002(4) 0.010(4)
C8A 0.049(2) 0.0324(18) 0.0257(13) -0.0060(12) -0.0088(14) 0.0088(13)
C8B 0.0500(17) 0.0545(17) 0.073(2) 0.0126(16) 0.0244(17) 0.0139(15)
C9 0.027(4) 0.012(3) 0.018(4) -0.001(3) -0.002(3) 0.005(3)
C9B 0.026(4) 0.015(4) 0.028(4) -0.006(3) 0.007(3) -0.004(3)
C10 0.020(4) 0.017(4) 0.027(4) 0.000(3) -0.009(3) 0.002(3)
C10B 0.043(5) 0.024(4) 0.034(5) -0.010(3) 0.022(4) -0.002(4)
C11 0.026(4) 0.013(3) 0.025(4) 0.002(3) 0.004(3) -0.002(3)
C11B 0.015(4) 0.019(4) 0.082(7) -0.014(4) 0.016(4) -0.005(3)
C12 0.030(5) 0.042(5) 0.035(5) 0.014(4) 0.006(4) 0.003(4)
C12B 0.035(6) 0.059(7) 0.063(7) -0.002(5) 0.020(5) 0.001(5)
C13 0.025(4) 0.016(4) 0.019(4) 0.002(3) -0.002(3) 0.002(3)
C13B 0.023(5) 0.029(5) 0.059(6) 0.001(4) 0.016(4) 0.000(4)
C14 0.029(5) 0.035(5) 0.020(4) 0.008(3) 0.000(3) 0.001(4)
C14B 0.018(5) 0.067(7) 0.068(7) 0.009(6) 0.010(5) 0.004(4)
C15 0.020(4) 0.018(4) 0.020(4) 0.000(3) -0.006(3) 0.004(3)
C15B 0.019(4) 0.027(4) 0.042(5) 0.001(4) 0.000(4) 0.002(3)
C16 0.030(4) 0.012(3) 0.018(4) -0.002(3) 0.003(3) 0.008(3)
C16B 0.018(4) 0.013(3) 0.020(4) -0.001(3) 0.003(3) -0.001(3)
C17 0.025(4) 0.018(4) 0.014(3) 0.000(3) -0.006(3) 0.002(3)
C17B 0.015(4) 0.013(3) 0.026(4) 0.004(3) -0.002(3) 0.000(3)
C18 0.016(4) 0.020(4) 0.026(4) 0.002(3) 0.010(3) 0.004(3)
C19 0.021(4) 0.025(4) 0.021(4) 0.007(3) 0.002(3) 0.004(3)
C19B 0.050(5) 0.043(5) 0.067(6) -0.023(4) 0.042(5) -0.012(4)
C20 0.026(4) 0.021(4) 0.030(4) 0.002(3) 0.010(3) 0.005(3)
C20B 0.062(6) 0.056(6) 0.074(7) -0.014(5) 0.040(5) -0.008(5)
C21 0.026(4) 0.030(4) 0.040(5) 0.001(4) 0.008(4) 0.010(4)
C21B 0.064(6) 0.061(6) 0.060(6) -0.040(5) 0.024(5) -0.019(5)
C22 0.019(4) 0.035(5) 0.046(5) 0.002(4) -0.003(4) 0.007(4)
C22B 0.059(6) 0.079(7) 0.040(5) -0.007(5) 0.026(5) -0.023(5)
C23 0.022(4) 0.028(4) 0.028(4) 0.002(3) 0.001(3) 0.002(3)
C23B 0.041(5) 0.049(5) 0.035(4) -0.017(4) 0.016(4) -0.014(4)
Cl4A 0.039(3) 0.036(3) 0.038(5) -0.003(3) 0.000(3) 0.013(2)
Cl4C 0.058(4) 0.054(4) 0.043(3) 0.005(3) 0.007(3) 0.009(3)
C25 0.049(6) 0.016(4) 0.029(4) 0.006(3) -0.001(4) 0.001(4)
C26 0.071(7) 0.029(5) 0.032(5) -0.003(4) -0.016(5) -0.010(5)
C27 0.040(5) 0.028(4) 0.026(4) -0.001(3) 0.009(4) 0.012(4)
C28 0.073(8) 0.046(6) 0.037(5) -0.013(4) -0.021(5) 0.028(5)
C29 0.049(6) 0.027(5) 0.040(6) -0.003(4) 0.005(4) -0.004(4)
C30 0.060(7) 0.046(6) 0.043(6) -0.012(5) -0.004(5) 0.004(5)
C31 0.070(7) 0.039(6) 0.028(5) 0.000(4) 0.011(5) -0.006(5)
C32 0.205(18) 0.037(7) 0.053(7) -0.015(6) 0.041(9) 0.005(9)
C33 0.070(7) 0.064(6) 0.081(7) 0.012(6) 0.001(6) -0.014(6)
C34 0.103(8) 0.102(8) 0.082(7) 0.014(7) 0.035(7) -0.019(7)
C35 0.103(8) 0.067(7) 0.061(6) 0.009(6) 0.015(6) 0.020(6)
C36 0.147(10) 0.090(8) 0.114(9) -0.015(7) 0.004(8) 0.027(8)
C24 0.039(3) 0.036(3) 0.038(5) -0.003(3) 0.000(3) 0.013(2)
C24A 0.0232(18) 0.0279(16) 0.0287(14) -0.0019(10) 0.0005(13) 0.0046(15)
Cl4B 0.042(2) 0.0419(19) 0.071(3) -0.0080(17) 0.0163(18) 0.0088(15)
C24B 0.058(4) 0.054(4) 0.043(3) 0.005(3) 0.007(3) 0.009(3)
Cl3C 0.0500(17) 0.0545(17) 0.073(2) 0.0126(16) 0.0244(17) 0.0139(15)
Cl3B 0.0500(17) 0.0545(17) 0.073(2) 0.0126(16) 0.0244(17) 0.0139(15)

loop_
_atom_type_symbol
_atom_type_description
_atom_type_scat_dispersion_real
_atom_type_scat_dispersion_imag
_atom_type_scat_source
C C 0.0033 0.0016 'International Tables Vol C Tables 4.2.6.8 and 6.1.1.4'
H H 0.0000 0.0000 'International Tables Vol C Tables 4.2.6.8 and 6.1.1.4'
N N 0.0061 0.0033 'International Tables Vol C Tables 4.2.6.8 and 6.1.1.4'
Cl Cl 0.1484 0.1585 'International Tables Vol C Tables 4.2.6.8 and 6.1.1.4'
Pd Pd -0.9988 1.0072 'International Tables Vol C Tables 4.2.6.8 and 6.1.1.4'

loop_
_geom_angle_atom_site_label_1
_geom_angle_atom_site_label_2
_geom_angle_atom_site_label_3
_geom_angle
_geom_angle_publ_flag
C1 Pd1 C17 84.7(3) yes
C1 Pd1 Cl2 91.0(2) ?
C17 Pd1 Cl2 175.0(2) ?
C1 Pd1 Cl1 174.7(2) ?
C17 Pd1 Cl1 90.2(2) ?
Cl2 Pd1 Cl1 94.09(7) yes
C1B Pd1B C17B 86.3(3) yes
C1B Pd1B Cl1B 177.6(2) ?
C17B Pd1B Cl1B 91.4(2) ?
C1B Pd1B Cl2B 89.7(2) ?
C17B Pd1B Cl2B 174.6(2) ?
Cl1B Pd1B Cl2B 92.50(7) yes
C3B C8C H8CA 109.5 ?
C3B C8C H8CB 109.5 ?
C3B C8C H8CC 109.5 ?
C19B C24C H24A 109.5 ?
C19B C24C H24B 109.5 ?
C19B C24C H24C 109.5 ?
C1 N1 C2 124.4(6) ?
C1 N1 H1 117.8 ?
C2 N1 H1 117.8 ?
C1B N1B C2B 126.4(7) ?
C1B N1B H1B 116.8 ?
C2B N1B H1B 116.8 ?
C1 N2 C9 124.3(6) ?
C1 N2 H2 117.8 ?
C9 N2 H2 117.8 ?
C1B N2B C9B 123.3(6) ?
C1B N2B H2B 118.3 ?
C9B N2B H2B 118.3 ?
C17 N3 C16 124.1(6) ?
C17 N3 H3 118.0 ?
C16 N3 H3 118.0 ?
C17B N3B C16B 124.6(6) ?
C17B N3B H3B 117.7 ?
C16B N3B H3B 117.7 ?
C17 N4 C18 126.2(6) ?
C17 N4 H4 116.9 ?
C18 N4 H4 116.9 ?
C17B N4B C1A 125.6(6) ?
C17B N4B H4B 117.2 ?
C1A N4B H4B 117.2 ?
N2 C1 N1 118.3(6) ?
N2 C1 Pd1 120.2(5) ?
N1 C1 Pd1 121.4(5) ?
C19B C1A C23B 120.5(8) ?
C19B C1A N4B 120.9(8) ?
C23B C1A N4B 118.6(8) ?
N1B C1B N2B 118.0(7) ?
N1B C1B Pd1B 120.7(6) ?
N2B C1B Pd1B 121.2(6) ?
C7 C2 C3 120.5(8) ?
C7 C2 N1 121.7(7) ?
C3 C2 N1 117.8(8) ?
C3B C2B C7B 117.9(9) ?
C3B C2B N1B 119.7(10) ?
C7B C2B N1B 122.0(9) ?
C2 C3 C4 118.9(9) ?
C2 C3 C8A 120(3) ?
C4 C3 C8A 120(3) ?
C2 C3 Cl3 120.5(6) ?
C4 C3 Cl3 120.6(7) ?
C2B C3B C8C 119.6(17) ?
C2B C3B C4B 121.9(11) ?
C8C C3B C4B 117.9(18) ?
C2B C3B Cl3B 120.7(8) ?
C4B C3B Cl3B 117.2(10) ?
C5 C4 C3 120.2(9) ?
C5 C4 H4A 119.9 ?
C3 C4 H4A 119.9 ?
C5B C4B C3B 116.7(12) ?
C5B C4B H4BA 121.7 ?
C3B C4B H4BA 121.7 ?
C4 C5 C6 121.1(8) ?
C4 C5 H5 119.5 ?
C6 C5 H5 119.5 ?
C6B C5B C4B 122.0(12) ?
C6B C5B H5B 119.0 ?
C4B C5B H5B 119.0 ?
C5 C6 C7 120.3(10) ?
C5 C6 H6 119.9 ?
C7 C6 H6 119.9 ?
C5B C6B C7B 118.8(13) ?
C5B C6B H6B 120.6 ?
C7B C6B H6B 120.6 ?
C2 C7 C6 119.1(9) ?
C2 C7 C8 120.2(10) ?
C6 C7 C8 120.4(11) ?
C2 C7 Cl3A 122.1(8) ?
C6 C7 Cl3A 118.7(9) ?
C8B C7B C2B 120.2(12) ?
C8B C7B C6B 117.2(14) ?
C2B C7B C6B 122.5(12) ?
C2B C7B Cl3C 120.6(7) ?
C6B C7B Cl3C 115.2(10) ?
C7 C8 H8A 109.5 ?
C7 C8 H8B 109.5 ?
C7 C8 H8C 109.5 ?
C3 C8A H8AA 109.5 ?
C3 C8A H8AB 109.5 ?
H8AA C8A H8AB 109.5 ?
C3 C8A H8AC 109.5 ?
H8AA C8A H8AC 109.5 ?
H8AB C8A H8AC 109.5 ?
C7B C8B H8BA 109.5 ?
C7B C8B H8BB 109.5 ?
C7B C8B H8BC 109.5 ?
C10 C9 C16 119.2(7) ?
C10 C9 N2 118.8(6) ?
C16 C9 N2 121.9(7) ?
C16B C9B C10B 118.0(7) ?
C16B C9B N2B 122.1(7) ?
C10B C9B N2B 119.9(7) ?
C9 C10 C11 123.0(7) ?
C9 C10 H10 118.5 ?
C11 C10 H10 118.5 ?
C9B C10B C11B 121.6(8) ?
C9B C10B H10B 119.2 ?
C11B C10B H10B 119.2 ?
C10 C11 C13 117.9(7) ?
C10 C11 C12 120.9(7) ?
C13 C11 C12 121.2(7) ?
C13B C11B C10B 119.8(8) ?
C13B C11B C12B 120.2(9) ?
C10B C11B C12B 120.0(9) ?
C11 C12 H12D 109.5 ?
C11 C12 H12E 109.5 ?
H12D C12 H12E 109.5 ?
C11 C12 H12F 109.5 ?
H12D C12 H12F 109.5 ?
H12E C12 H12F 109.5 ?
C11B C12B H12A 109.5 ?
C11B C12B H12B 109.5 ?
H12A C12B H12B 109.5 ?
C11B C12B H12C 109.5 ?
H12A C12B H12C 109.5 ?
H12B C12B H12C 109.5 ?
C15 C13 C11 119.2(6) ?
C15 C13 C14 120.2(7) ?
C11 C13 C14 120.5(7) ?
C15B C13B C11B 118.4(9) ?
C15B C13B C14B 120.4(9) ?
C11B C13B C14B 121.2(8) ?
C13 C14 H14D 109.5 ?
C13 C14 H14E 109.5 ?
H14D C14 H14E 109.5 ?
C13 C14 H14F 109.5 ?
H14D C14 H14F 109.5 ?
H14E C14 H14F 109.5 ?
C13B C14B H14A 109.5 ?
C13B C14B H14B 109.5 ?
H14A C14B H14B 109.5 ?
C13B C14B H14C 109.5 ?
H14A C14B H14C 109.5 ?
H14B C14B H14C 109.5 ?
C13 C15 C16 122.1(7) ?
C13 C15 H15 118.9 ?
C16 C15 H15 118.9 ?
C13B C15B C16B 123.2(8) ?
C13B C15B H15B 118.4 ?
C16B C15B H15B 118.4 ?
C15 C16 C9 118.6(7) ?
C15 C16 N3 118.7(6) ?
C9 C16 N3 122.7(6) ?
C9B C16B C15B 119.0(7) ?
C9B C16B N3B 124.1(6) ?
C15B C16B N3B 116.9(6) ?
N4 C17 N3 119.2(6) ?
N4 C17 Pd1 120.2(5) ?
N3 C17 Pd1 120.6(5) ?
N4B C17B N3B 118.7(7) ?
N4B C17B Pd1B 122.1(5) ?
N3B C17B Pd1B 119.1(5) ?
C23 C18 C19 119.4(7) ?
C23 C18 N4 120.0(6) ?
C19 C18 N4 120.6(6) ?
C20 C19 C18 120.7(7) ?
C20 C19 C24A 119(3) ?
C18 C19 C24A 119(3) ?
C20 C19 Cl4 119.6(6) ?
C18 C19 Cl4 119.7(6) ?
C24C C19B C20B 104(2) ?
C24C C19B C1A 132(2) ?
C20B C19B C1A 123.3(11) ?
C20B C19B Cl4B 116.2(9) ?
C1A C19B Cl4B 120.5(7) ?
C21 C20 C19 119.3(7) ?
C21 C20 H20 120.4 ?
C19 C20 H20 120.4 ?
C21B C20B C19B 116.9(12) ?
C21B C20B H20B 121.5 ?
C19B C20B H20B 121.5 ?
C22 C21 C20 120.3(7) ?
C22 C21 H21 119.8 ?
C20 C21 H21 119.8 ?
C20B C21B C22B 123.3(10) ?
C20B C21B H21B 118.3 ?
C22B C21B H21B 118.3 ?
C21 C22 C23 121.1(8) ?
C21 C22 H22 119.4 ?
C23 C22 H22 119.4 ?
C23B C22B C21B 118.9(11) ?
C23B C22B H22B 120.6 ?
C21B C22B H22B 120.6 ?
C22 C23 C18 119.2(7) ?
C22 C23 C24 120.7(12) ?
C18 C23 C24 119.9(12) ?
C22 C23 Cl4A 118.4(8) ?
C18 C23 Cl4A 122.2(8) ?
C24B C23B C1A 121.4(14) ?
C24B C23B C22B 121.5(15) ?
C1A C23B C22B 117.0(9) ?
C1A C23B Cl4C 122.5(8) ?
C22B C23B Cl4C 120.2(10) ?
N5 C25 C26 178.1(11) ?
C25 C26 H26A 109.5 ?
C25 C26 H26B 109.5 ?
H26A C26 H26B 109.5 ?
C25 C26 H26C 109.5 ?
H26A C26 H26C 109.5 ?
H26B C26 H26C 109.5 ?
N6 C27 C28 179.3(10) ?
C27 C28 H28A 109.5 ?
C27 C28 H28B 109.5 ?
H28A C28 H28B 109.5 ?
C27 C28 H28C 109.5 ?
H28A C28 H28C 109.5 ?
H28B C28 H28C 109.5 ?
N7 C29 C30 179.8(13) ?
C29 C30 H30A 109.5 ?
C29 C30 H30B 109.5 ?
H30A C30 H30B 109.5 ?
C29 C30 H30C 109.5 ?
H30A C30 H30C 109.5 ?
H30B C30 H30C 109.5 ?
N8 C31 C32 178.8(14) ?
C31 C32 H32A 109.5 ?
C31 C32 H32B 109.5 ?
H32A C32 H32B 109.5 ?
C31 C32 H32C 109.5 ?
H32A C32 H32C 109.5 ?
H32B C32 H32C 109.5 ?
N9 C33 C34 174.2(17) ?
C33 C34 H34A 109.5 ?
C33 C34 H34B 109.5 ?
H34A C34 H34B 109.5 ?
C33 C34 H34C 109.5 ?
H34A C34 H34C 109.5 ?
H34B C34 H34C 109.5 ?
N10 C35 C36 176.0(19) ?
C35 C36 H36A 109.5 ?
C35 C36 H36B 109.5 ?
H36A C36 H36B 109.5 ?
C35 C36 H36C 109.5 ?
H36A C36 H36C 109.5 ?
H36B C36 H36C 109.5 ?
C23 C24 H24G 109.5 ?
C23 C24 H24H 109.5 ?
C23 C24 H24I 109.5 ?
C19 C24A H24J 109.5 ?
C19 C24A H24K 109.5 ?
C19 C24A H24L 109.5 ?
C23B C24B H24D 109.5 ?
C23B C24B H24E 109.5 ?
C23B C24B H24F 109.5 ?

loop_
_geom_bond_atom_site_label_1
_geom_bond_atom_site_label_2
_geom_bond_distance
_geom_bond_publ_flag
Pd1 C1 1.961(7) yes
Pd1 C17 1.974(7) yes
Pd1 Cl2 2.3742(18) yes
Pd1 Cl1 2.3777(18) yes
Pd1B C1B 1.961(7) yes
Pd1B C17B 1.970(7) yes
Pd1B Cl1B 2.3693(19) yes
Pd1B Cl2B 2.3778(18) yes
Cl3 C3 1.737(11) ?
Cl3A C7 1.765(19) ?
C8C C3B 1.348(9) ?
C8C H8CA 0.9800 ?
C8C H8CB 0.9800 ?
C8C H8CC 0.9800 ?
Cl4 C19 1.742(8) ?
C24C C19B 1.333(9) ?
C24C H24A 0.9800 ?
C24C H24B 0.9800 ?
C24C H24C 0.9800 ?
N1 C1 1.336(9) ?
N1 C2 1.459(9) ?
N1 H1 0.8800 ?
N1B C1B 1.314(10) ?
N1B C2B 1.446(10) ?
N1B H1B 0.8800 ?
N2 C1 1.324(9) ?
N2 C9 1.422(9) ?
N2 H2 0.8800 ?
N2B C1B 1.338(10) ?
N2B C9B 1.417(10) ?
N2B H2B 0.8800 ?
N3 C17 1.333(9) ?
N3 C16 1.422(10) ?
N3 H3 0.8800 ?
N3B C17B 1.343(9) ?
N3B C16B 1.420(9) ?
N3B H3B 0.8800 ?
N4 C17 1.306(9) ?
N4 C18 1.427(9) ?
N4 H4 0.8800 ?
N4B C17B 1.310(9) ?
N4B C1A 1.436(10) ?
N4B H4B 0.8800 ?
N5 C25 1.134(10) ?
N6 C27 1.132(11) ?
N7 C29 1.127(12) ?
N8 C31 1.125(11) ?
N9 C33 1.182(16) ?
N10 C35 1.149(17) ?
C1A C19B 1.377(13) ?
C1A C23B 1.387(13) ?
C2 C7 1.376(12) ?
C2 C3 1.399(11) ?
C2B C3B 1.345(15) ?
C2B C7B 1.347(15) ?
C3 C4 1.400(12) ?
C3 C8A 1.43(3) ?
C3B C4B 1.430(14) ?
C3B Cl3B 1.772(12) ?
C4 C5 1.353(15) ?
C4 H4A 0.9500 ?
C4B C5B 1.37(2) ?
C4B H4BA 0.9500 ?
C5 C6 1.369(15) ?
C5 H5 0.9500 ?
C5B C6B 1.34(2) ?
C5B H5B 0.9500 ?
C6 C7 1.398(12) ?
C6 H6 0.9500 ?
C6B C7B 1.387(14) ?
C6B H6B 0.9500 ?
C7 C8 1.432(19) ?
C7B C8B 1.313(9) ?
C7B Cl3C 1.895(12) ?
C8 H8A 0.9800 ?
C8 H8B 0.9800 ?
C8 H8C 0.9800 ?
C8A H8AA 0.9800 ?
C8A H8AB 0.9800 ?
C8A H8AC 0.9800 ?
C8B H8BA 0.9800 ?
C8B H8BB 0.9800 ?
C8B H8BC 0.9800 ?
C9 C10 1.367(11) ?
C9 C16 1.400(10) ?
C9B C16B 1.385(10) ?
C9B C10B 1.392(11) ?
C10 C11 1.388(10) ?
C10 H10 0.9500 ?
C10B C11B 1.401(13) ?
C10B H10B 0.9500 ?
C11 C13 1.411(10) ?
C11 C12 1.499(11) ?
C11B C13B 1.368(14) ?
C11B C12B 1.517(12) ?
C12 H12D 0.9800 ?
C12 H12E 0.9800 ?
C12 H12F 0.9800 ?
C12B H12A 0.9800 ?
C12B H12B 0.9800 ?
C12B H12C 0.9800 ?
C13 C15 1.378(11) ?
C13 C14 1.507(10) ?
C13B C15B 1.363(12) ?
C13B C14B 1.531(13) ?
C14 H14D 0.9800 ?
C14 H14E 0.9800 ?
C14 H14F 0.9800 ?
C14B H14A 0.9800 ?
C14B H14B 0.9800 ?
C14B H14C 0.9800 ?
C15 C16 1.392(10) ?
C15 H15 0.9500 ?
C15B C16B 1.391(11) ?
C15B H15B 0.9500 ?
C18 C23 1.387(10) ?
C18 C19 1.396(10) ?
C19 C20 1.383(10) ?
C19 C24A 1.55(3) ?
C19B C20B 1.353(14) ?
C19B Cl4B 1.760(12) ?
C20 C21 1.378(11) ?
C20 H20 0.9500 ?
C20B C21B 1.334(17) ?
C20B H20B 0.9500 ?
C21 C22 1.373(12) ?
C21 H21 0.9500 ?
C21B C22B 1.412(17) ?
C21B H21B 0.9500 ?
C22 C23 1.384(11) ?
C22 H22 0.9500 ?
C22B C23B 1.401(13) ?
C22B H22B 0.9500 ?
C23 C24 1.56(2) ?
C23 Cl4A 1.740(14) ?
C23B C24B 1.358(9) ?
C23B Cl4C 1.743(13) ?
C25 C26 1.455(11) ?
C26 H26A 0.9800 ?
C26 H26B 0.9800 ?
C26 H26C 0.9800 ?
C27 C28 1.453(12) ?
C28 H28A 0.9800 ?
C28 H28B 0.9800 ?
C28 H28C 0.9800 ?
C29 C30 1.457(13) ?
C30 H30A 0.9800 ?
C30 H30B 0.9800 ?
C30 H30C 0.9800 ?
C31 C32 1.469(14) ?
C32 H32A 0.9800 ?
C32 H32B 0.9800 ?
C32 H32C 0.9800 ?
C33 C34 1.439(18) ?
C34 H34A 0.9800 ?
C34 H34B 0.9800 ?
C34 H34C 0.9800 ?
C35 C36 1.43(2) ?
C36 H36A 0.9800 ?
C36 H36B 0.9800 ?
C36 H36C 0.9800 ?
C24 H24G 0.9800 ?
C24 H24H 0.9800 ?
C24 H24I 0.9800 ?
C24A H24J 0.9800 ?
C24A H24K 0.9800 ?
C24A H24L 0.9800 ?
C24B H24D 0.9800 ?
C24B H24E 0.9800 ?
C24B H24F 0.9800 ?
